data_4304610
loop_
_publ_author_name
'Evan G. Moore'
'Jide Xu'
'Christoph J. Jocher'
'Ingrid Castro-Rodriguez'
'Kenneth N. Raymond'

_publ_section_title
;
Highly Luminescent Lanthanide Complexes of 1-Hydroxy-2-pyridinones
;
_journal_name_full 'Inorganic Chemistry'
_journal_page_first 3105
_journal_page_last 3118
_journal_paper_doi 10.1021/ic702144n
_journal_volume 47
_journal_year 2008
_chemical_formula_sum 'C37 H50 N9 O16 Sm'
_chemical_formula_weight 1027.21
_chemical_name_common 'Sm-5LIO12HOPO complex'
_chemical_name_systematic
; 
 ? 
;
_space_group_IT_number 14
_symmetry_cell_setting monoclinic
_symmetry_space_group_name_Hall '-P 2ybc'
_symmetry_space_group_name_H-M 'P 1 21/c 1'
_atom_sites_solution_hydrogens geom
_atom_sites_solution_primary direct
_atom_sites_solution_secondary difmap
_audit_creation_method SHELXL-97
_cell_angle_alpha 90.00
_cell_angle_beta 90.6180(10)
_cell_angle_gamma 90.00
_cell_formula_units_Z 4
_cell_length_a 8.6048(5)
_cell_length_b 18.4988(11)
_cell_length_c 26.6387(16)
_cell_measurement_reflns_used 6318
_cell_measurement_temperature 155(2)
_cell_measurement_theta_max 25.93
_cell_measurement_theta_min 2.20
_cell_volume 4240.1(4)
_computing_structure_refinement 'SHELXL-97 (Sheldrick, 1997)'
_computing_structure_solution 'SHELXS-97 (Sheldrick, 1990)'
_diffrn_ambient_temperature 155(2)
_diffrn_measured_fraction_theta_full 0.982
_diffrn_measured_fraction_theta_max 0.982
_diffrn_radiation_monochromator graphite
_diffrn_radiation_source 'fine-focus sealed tube'
_diffrn_radiation_type MoK\a
_diffrn_radiation_wavelength 0.71073
_diffrn_reflns_av_R_equivalents 0.0340
_diffrn_reflns_av_sigmaI/netI 0.0446
_diffrn_reflns_limit_h_max 10
_diffrn_reflns_limit_h_min -10
_diffrn_reflns_limit_k_max 21
_diffrn_reflns_limit_k_min -22
_diffrn_reflns_limit_l_max 30
_diffrn_reflns_limit_l_min -33
_diffrn_reflns_number 23902
_diffrn_reflns_theta_full 26.39
_diffrn_reflns_theta_max 26.39
_diffrn_reflns_theta_min 1.34
_exptl_absorpt_coefficient_mu 1.467
_exptl_absorpt_correction_T_max 0.9712
_exptl_absorpt_correction_T_min 0.6673
_exptl_absorpt_correction_type multi-scan
_exptl_absorpt_process_details 'SADABS V2.03'
_exptl_crystal_colour colorless
_exptl_crystal_density_diffrn 1.609
_exptl_crystal_density_method 'not measured'
_exptl_crystal_description plate
_exptl_crystal_F_000 2100
_exptl_crystal_size_max 0.30
_exptl_crystal_size_mid 0.20
_exptl_crystal_size_min 0.02
_refine_diff_density_max 0.714
_refine_diff_density_min -0.723
_refine_diff_density_rms 0.085
_refine_ls_extinction_method none
_refine_ls_goodness_of_fit_ref 1.020
_refine_ls_hydrogen_treatment mixed
_refine_ls_matrix_type full
_refine_ls_number_parameters 577
_refine_ls_number_reflns 8532
_refine_ls_number_restraints 0
_refine_ls_restrained_S_all 1.020
_refine_ls_R_factor_all 0.0499
_refine_ls_R_factor_gt 0.0338
_refine_ls_shift/su_max 0.001
_refine_ls_shift/su_mean 0.000
_refine_ls_structure_factor_coef Fsqd
_refine_ls_weighting_details 'calc w=1/[\s^2^(Fo^2^)+(0.0283P)^2^+5.3132P] where P=(Fo^2^+2Fc^2^)/3'
_refine_ls_weighting_scheme calc
_refine_ls_wR_factor_gt 0.0689
_refine_ls_wR_factor_ref 0.0732
_reflns_number_gt 6767
_reflns_number_total 8532
_reflns_threshold_expression >2sigma(I)
_cod_data_source_file ic702144n-file005.cif
_cod_data_source_block sm5o12hm
_cod_depositor_comments
;
The following automatic conversions were performed:
'_symmetry_cell_setting' value 'Monoclinic' changed to 'monoclinic'
according to '/home/saulius/struct/CIF-dictionaries/cif_core.dic'
dictionary named 'cif_core.dic' version 2.4.1 from 2010-06-29.

Automatic conversion script
Id: cif_fix_enum 1527 2010-12-29 10:47:43Z saulius 
;
_cod_database_code 4304610

loop_
_symmetry_equiv_pos_as_xyz
'x, y, z'
'-x, y+1/2, -z+1/2'
'-x, -y, -z'
'x, -y-1/2, z-1/2'

loop_
_atom_site_label
_atom_site_type_symbol
_atom_site_fract_x
_atom_site_fract_y
_atom_site_fract_z
_atom_site_U_iso_or_equiv
_atom_site_adp_type
_atom_site_occupancy
_atom_site_symmetry_multiplicity
_atom_site_calc_flag
_atom_site_refinement_flags
_atom_site_disorder_assembly
_atom_site_disorder_group
Sm1 Sm 0.264571(19) 0.765939(9) 0.188000(6) 0.01770(6) Uani 1 1 d . . .
O1A O 0.3427(3) 0.64030(12) 0.18035(9) 0.0299(6) Uani 1 1 d . . .
O2A O 0.3153(3) 0.70215(13) 0.26592(9) 0.0298(6) Uani 1 1 d . . .
O3A O 0.5517(4) 0.44311(15) 0.16630(13) 0.0555(9) Uani 1 1 d . . .
O4A O 0.4222(3) 0.59070(13) 0.02752(10) 0.0325(6) Uani 1 1 d . . .
O5A O 0.6598(3) 0.81467(14) -0.01310(10) 0.0399(7) Uani 1 1 d . . .
O6A O 0.5228(3) 0.81517(13) 0.20203(8) 0.0262(5) Uani 1 1 d . . .
O7A O 0.4184(3) 0.77815(12) 0.11531(8) 0.0234(5) Uani 1 1 d . . .
N1A N 0.3846(3) 0.60236(15) 0.22179(11) 0.0265(7) Uani 1 1 d . . .
N2A N 0.3881(4) 0.52158(16) 0.12863(12) 0.0329(7) Uani 1 1 d . . .
H104 H 0.3269 0.5594 0.1318 0.040 Uiso 1 1 calc R . .
N3A N 0.4862(3) 0.74165(15) 0.02406(11) 0.0270(7) Uani 1 1 d . . .
H113 H 0.4310 0.7334 0.0511 0.032 Uiso 1 1 calc R . .
N4A N 0.5556(3) 0.81288(14) 0.11757(10) 0.0191(6) Uani 1 1 d . . .
C1A C 0.3662(4) 0.6375(2) 0.26697(13) 0.0288(8) Uani 1 1 d . . .
C2A C 0.4073(5) 0.5984(2) 0.31054(16) 0.0413(10) Uani 1 1 d . . .
H101 H 0.3932 0.6198 0.3426 0.050 Uiso 1 1 calc R . .
C3A C 0.4673(5) 0.5300(2) 0.30718(18) 0.0489(12) Uani 1 1 d . . .
H102 H 0.4954 0.5045 0.3369 0.059 Uiso 1 1 calc R . .
C4A C 0.4871(5) 0.4979(2) 0.26075(17) 0.0418(11) Uani 1 1 d . . .
H103 H 0.5294 0.4506 0.2587 0.050 Uiso 1 1 calc R . .
C5A C 0.4461(4) 0.53393(19) 0.21806(15) 0.0320(9) Uani 1 1 d . . .
C6A C 0.4662(4) 0.49701(19) 0.16846(17) 0.0364(10) Uani 1 1 d . . .
C7A C 0.4024(5) 0.4869(2) 0.07971(16) 0.0422(11) Uani 1 1 d . . .
H105 H 0.3541 0.4384 0.0810 0.051 Uiso 1 1 calc R . .
H106 H 0.5139 0.4804 0.0721 0.051 Uiso 1 1 calc R . .
C8A C 0.3272(5) 0.5296(2) 0.03858(16) 0.0392(10) Uani 1 1 d . . .
H107 H 0.3146 0.4991 0.0083 0.047 Uiso 1 1 calc R . .
H108 H 0.2230 0.5459 0.0491 0.047 Uiso 1 1 calc R . .
C9A C 0.3531(5) 0.63670(19) -0.00951(14) 0.0329(9) Uani 1 1 d . . .
H110 H 0.2532 0.6559 0.0029 0.040 Uiso 1 1 calc R . .
H109 H 0.3318 0.6089 -0.0406 0.040 Uiso 1 1 calc R . .
C10A C 0.4610(4) 0.6975(2) -0.02045(13) 0.0309(8) Uani 1 1 d . . .
H111 H 0.5616 0.6780 -0.0320 0.037 Uiso 1 1 calc R . .
H112 H 0.4167 0.7277 -0.0477 0.037 Uiso 1 1 calc R . .
C11A C 0.5919(4) 0.79450(19) 0.02452(13) 0.0276(8) Uani 1 1 d . . .
C12A C 0.6378(4) 0.82648(17) 0.07477(12) 0.0217(7) Uani 1 1 d . . .
C13A C 0.7741(4) 0.86355(18) 0.07781(14) 0.0263(8) Uani 1 1 d . . .
H114 H 0.8306 0.8743 0.0483 0.032 Uiso 1 1 calc R . .
C14A C 0.8300(4) 0.8856(2) 0.12471(14) 0.0328(9) Uani 1 1 d . . .
H115 H 0.9256 0.9111 0.1271 0.039 Uiso 1 1 calc R . .
C15A C 0.7488(4) 0.8710(2) 0.16711(14) 0.0308(8) Uani 1 1 d . . .
H116 H 0.7883 0.8869 0.1986 0.037 Uiso 1 1 calc R . .
C16A C 0.6068(4) 0.83249(17) 0.16515(13) 0.0222(7) Uani 1 1 d . . .
O1B O 0.2103(3) 0.89061(12) 0.16434(8) 0.0245(5) Uani 1 1 d . . .
O2B O 0.1840(3) 0.84397(12) 0.25385(8) 0.0256(5) Uani 1 1 d . . .
O3B O 0.0650(4) 1.09546(14) 0.12483(10) 0.0441(7) Uani 1 1 d . . .
O4B O 0.1565(3) 0.91005(13) 0.00724(9) 0.0303(6) Uani 1 1 d . . .
O5B O -0.0804(3) 0.67287(15) -0.01812(10) 0.0391(7) Uani 1 1 d . . .
O6B O 0.0056(3) 0.71731(13) 0.19809(9) 0.0281(6) Uani 1 1 d . . .
O7B O 0.1252(3) 0.74046(13) 0.11177(8) 0.0253(5) Uani 1 1 d . . .
N1B N 0.1472(3) 0.93578(14) 0.19862(10) 0.0206(6) Uani 1 1 d . . .
N2B N 0.1850(4) 0.99484(15) 0.09864(10) 0.0272(7) Uani 1 1 d . . .
H204 H 0.2206 0.9516 0.1063 0.033 Uiso 1 1 calc R . .
N3B N 0.0596(4) 0.76524(16) 0.01545(11) 0.0290(7) Uani 1 1 d . . .
H213 H 0.1041 0.7831 0.0426 0.035 Uiso 1 1 calc R . .
N4B N -0.0137(3) 0.70650(14) 0.11340(10) 0.0210(6) Uani 1 1 d . . .
C1B C 0.1356(4) 0.90792(18) 0.24693(12) 0.0226(7) Uani 1 1 d . . .
C2B C 0.0695(4) 0.95368(19) 0.28296(13) 0.0290(8) Uani 1 1 d . . .
H201 H 0.0632 0.9378 0.3168 0.035 Uiso 1 1 calc R . .
C3B C 0.0142(4) 1.02056(19) 0.27042(14) 0.0316(9) Uani 1 1 d . . .
H202 H -0.0336 1.0499 0.2951 0.038 Uiso 1 1 calc R . .
C4B C 0.0282(4) 1.04559(19) 0.22136(13) 0.0281(8) Uani 1 1 d . . .
H203 H -0.0108 1.0920 0.2127 0.034 Uiso 1 1 calc R . .
C5B C 0.0975(4) 1.00397(17) 0.18558(13) 0.0232(7) Uani 1 1 d . . .
C6B C 0.1154(4) 1.03436(18) 0.13344(14) 0.0276(8) Uani 1 1 d . . .
C7B C 0.2028(5) 1.02256(19) 0.04802(14) 0.0356(9) Uani 1 1 d . . .
H206 H 0.2735 1.0648 0.0488 0.043 Uiso 1 1 calc R . .
H205 H 0.1005 1.0390 0.0351 0.043 Uiso 1 1 calc R . .
C8B C 0.2668(5) 0.9663(2) 0.01341(14) 0.0367(9) Uani 1 1 d . . .
H207 H 0.2897 0.9883 -0.0196 0.044 Uiso 1 1 calc R . .
H208 H 0.3647 0.9466 0.0276 0.044 Uiso 1 1 calc R . .
C9B C 0.2061(5) 0.85840(19) -0.02913(13) 0.0319(9) Uani 1 1 d . . .
H210 H 0.3075 0.8376 -0.0188 0.038 Uiso 1 1 calc R . .
H209 H 0.2189 0.8823 -0.0621 0.038 Uiso 1 1 calc R . .
C10B C 0.0864(5) 0.7995(2) -0.03332(14) 0.0343(9) Uani 1 1 d . . .
H211 H -0.0124 0.8202 -0.0462 0.041 Uiso 1 1 calc R . .
H212 H 0.1219 0.7626 -0.0576 0.041 Uiso 1 1 calc R . .
C11B C -0.0311(4) 0.7075(2) 0.01903(14) 0.0291(8) Uani 1 1 d . . .
C12B C -0.0872(4) 0.68536(18) 0.06991(13) 0.0242(8) Uani 1 1 d . . .
C13B C -0.2270(4) 0.64967(18) 0.07324(14) 0.0276(8) Uani 1 1 d . . .
H214 H -0.2782 0.6330 0.0437 0.033 Uiso 1 1 calc R . .
C14B C -0.2927(4) 0.6381(2) 0.11950(15) 0.0343(9) Uani 1 1 d . . .
H215 H -0.3905 0.6145 0.1215 0.041 Uiso 1 1 calc R . .
C15B C -0.2187(4) 0.6600(2) 0.16242(15) 0.0328(9) Uani 1 1 d . . .
H216 H -0.2658 0.6515 0.1940 0.039 Uiso 1 1 calc R . .
C16B C -0.0733(4) 0.69521(17) 0.16071(13) 0.0236(7) Uani 1 1 d . . .
N1S1 N 0.2039(3) 0.26793(15) 0.16772(10) 0.0243(6) Uani 1 1 d . . .
C1S1 C 0.2460(5) 0.3428(2) 0.18251(16) 0.0399(10) Uani 1 1 d . . .
H301 H 0.1987 0.3543 0.2149 0.060 Uiso 1 1 calc R . .
H302 H 0.2077 0.3767 0.1569 0.060 Uiso 1 1 calc R . .
H303 H 0.3592 0.3470 0.1855 0.060 Uiso 1 1 calc R . .
C1S2 C 0.2633(5) 0.2170(2) 0.20657(15) 0.0366(9) Uani 1 1 d . . .
H306 H 0.2163 0.2286 0.2389 0.055 Uiso 1 1 calc R . .
H304 H 0.3765 0.2215 0.2094 0.055 Uiso 1 1 calc R . .
H305 H 0.2362 0.1674 0.1970 0.055 Uiso 1 1 calc R . .
C1S3 C 0.2764(5) 0.2505(2) 0.11841(14) 0.0386(10) Uani 1 1 d . . .
H309 H 0.3896 0.2549 0.1214 0.058 Uiso 1 1 calc R . .
H308 H 0.2378 0.2842 0.0928 0.058 Uiso 1 1 calc R . .
H307 H 0.2492 0.2009 0.1087 0.058 Uiso 1 1 calc R . .
C1S4 C 0.0315(4) 0.2610(2) 0.16285(14) 0.0311(8) Uani 1 1 d . . .
H311 H -0.0165 0.2725 0.1951 0.047 Uiso 1 1 calc R . .
H310 H 0.0048 0.2113 0.1532 0.047 Uiso 1 1 calc R . .
H312 H -0.0069 0.2945 0.1371 0.047 Uiso 1 1 calc R . .
O2S O 0.0401(4) 0.42688(18) 0.09241(12) 0.0584(10) Uani 1 1 d . . .
H401 H -0.029(6) 0.395(3) 0.089(2) 0.070 Uiso 1 1 d . . .
C2S C -0.0607(5) 0.4859(2) 0.08408(16) 0.0449(11) Uani 1 1 d . . .
H402 H -0.0550 0.5009 0.0489 0.067 Uiso 1 1 calc R . .
H403 H -0.0298 0.5262 0.1058 0.067 Uiso 1 1 calc R . .
H404 H -0.1675 0.4715 0.0917 0.067 Uiso 1 1 calc R . .
O1W O 0.6558(4) 0.29477(19) 0.14349(12) 0.0466(8) Uani 1 1 d . . .
H501 H 0.672(6) 0.274(3) 0.1696(19) 0.056 Uiso 1 1 d . . .
H502 H 0.649(6) 0.337(3) 0.1462(18) 0.056 Uiso 1 1 d . . .

loop_
_atom_site_aniso_label
_atom_site_aniso_U_11
_atom_site_aniso_U_22
_atom_site_aniso_U_33
_atom_site_aniso_U_23
_atom_site_aniso_U_13
_atom_site_aniso_U_12
Sm1 0.01936(9) 0.02012(9) 0.01363(8) 0.00179(8) -0.00032(6) -0.00172(8)
O1A 0.0414(16) 0.0253(13) 0.0231(13) 0.0083(10) 0.0011(11) 0.0064(11)
O2A 0.0374(15) 0.0283(13) 0.0237(13) 0.0057(11) -0.0037(11) -0.0037(11)
O3A 0.051(2) 0.0276(15) 0.088(3) 0.0095(16) 0.0081(18) 0.0134(14)
O4A 0.0274(14) 0.0259(13) 0.0443(16) 0.0000(12) 0.0036(12) -0.0035(11)
O5A 0.0518(18) 0.0439(16) 0.0243(14) -0.0042(12) 0.0148(13) -0.0180(13)
O6A 0.0226(13) 0.0390(14) 0.0168(12) 0.0017(10) -0.0027(10) -0.0054(11)
O7A 0.0190(12) 0.0301(14) 0.0211(12) -0.0025(10) 0.0022(9) -0.0073(10)
N1A 0.0217(16) 0.0259(16) 0.0319(18) 0.0102(13) -0.0017(13) -0.0017(12)
N2A 0.0333(18) 0.0224(16) 0.043(2) -0.0007(14) 0.0091(15) 0.0019(13)
N3A 0.0318(17) 0.0275(16) 0.0216(15) 0.0004(13) 0.0021(12) -0.0039(13)
N4A 0.0198(14) 0.0207(14) 0.0169(14) -0.0008(11) -0.0009(11) -0.0019(11)
C1A 0.026(2) 0.034(2) 0.027(2) 0.0109(16) -0.0027(15) -0.0082(15)
C2A 0.047(3) 0.042(2) 0.035(2) 0.0163(19) -0.0111(19) -0.010(2)
C3A 0.046(3) 0.045(3) 0.056(3) 0.027(2) -0.022(2) -0.007(2)
C4A 0.035(2) 0.032(2) 0.058(3) 0.019(2) -0.008(2) -0.0007(18)
C5A 0.024(2) 0.0236(19) 0.048(2) 0.0115(17) -0.0018(17) -0.0026(15)
C6A 0.029(2) 0.0200(18) 0.061(3) 0.0108(19) 0.0076(19) -0.0011(16)
C7A 0.054(3) 0.022(2) 0.052(3) -0.0050(18) 0.021(2) -0.0015(18)
C8A 0.045(2) 0.030(2) 0.044(3) -0.0120(18) 0.013(2) -0.0151(18)
C9A 0.037(2) 0.0269(19) 0.035(2) -0.0086(17) 0.0009(17) 0.0032(16)
C10A 0.035(2) 0.032(2) 0.025(2) -0.0044(16) -0.0027(16) 0.0026(16)
C11A 0.029(2) 0.0280(18) 0.025(2) 0.0005(16) 0.0024(16) -0.0011(16)
C12A 0.0249(18) 0.0187(16) 0.0216(18) -0.0011(14) 0.0031(14) 0.0001(14)
C13A 0.027(2) 0.0221(18) 0.029(2) 0.0019(15) 0.0077(16) -0.0013(15)
C14A 0.024(2) 0.039(2) 0.035(2) -0.0017(17) -0.0006(16) -0.0095(16)
C15A 0.0233(19) 0.040(2) 0.029(2) 0.0012(17) -0.0057(16) -0.0058(16)
C16A 0.0228(18) 0.0219(17) 0.0217(18) 0.0000(14) -0.0049(14) 0.0010(14)
O1B 0.0346(14) 0.0222(12) 0.0168(12) -0.0005(10) 0.0035(10) 0.0017(10)
O2B 0.0374(15) 0.0214(12) 0.0181(12) 0.0045(10) 0.0019(10) -0.0027(10)
O3B 0.077(2) 0.0252(14) 0.0299(16) 0.0014(12) 0.0001(14) 0.0130(14)
O4B 0.0372(15) 0.0277(13) 0.0259(14) -0.0020(11) 0.0011(11) -0.0001(11)
O5B 0.0434(17) 0.0467(17) 0.0270(15) -0.0148(12) -0.0110(12) 0.0015(13)
O6B 0.0271(13) 0.0355(15) 0.0217(13) -0.0018(10) 0.0018(10) -0.0085(10)
O7B 0.0188(12) 0.0352(13) 0.0218(12) 0.0009(10) -0.0017(9) -0.0105(10)
N1B 0.0245(15) 0.0191(14) 0.0183(15) -0.0029(11) 0.0016(12) -0.0039(11)
N2B 0.0403(19) 0.0201(15) 0.0213(16) 0.0033(12) 0.0009(13) -0.0026(13)
N3B 0.0361(17) 0.0310(16) 0.0197(15) -0.0030(14) -0.0046(13) 0.0022(15)
N4B 0.0200(15) 0.0210(14) 0.0219(15) -0.0012(12) -0.0011(11) 0.0011(11)
C1B 0.0254(18) 0.0251(18) 0.0173(17) -0.0004(14) 0.0003(14) -0.0074(14)
C2B 0.039(2) 0.030(2) 0.0185(18) -0.0020(15) 0.0035(16) -0.0063(16)
C3B 0.037(2) 0.029(2) 0.029(2) -0.0091(16) 0.0066(17) -0.0030(16)
C4B 0.033(2) 0.0231(18) 0.029(2) -0.0042(15) 0.0001(16) 0.0006(15)
C5B 0.0232(18) 0.0221(17) 0.0241(19) -0.0015(14) -0.0034(14) -0.0021(14)
C6B 0.034(2) 0.0216(18) 0.027(2) 0.0001(15) -0.0035(16) -0.0040(15)
C7B 0.057(3) 0.0226(19) 0.027(2) 0.0068(16) 0.0037(18) -0.0036(18)
C8B 0.048(3) 0.035(2) 0.027(2) 0.0053(17) 0.0050(18) -0.0060(18)
C9B 0.045(2) 0.033(2) 0.0184(19) -0.0008(16) 0.0020(16) 0.0027(17)
C10B 0.046(2) 0.032(2) 0.025(2) 0.0002(17) -0.0056(17) 0.0047(18)
C11B 0.0249(19) 0.0324(19) 0.030(2) -0.0040(16) -0.0055(16) 0.0077(16)
C12B 0.0231(18) 0.0230(18) 0.0263(19) -0.0061(14) -0.0065(14) 0.0033(14)
C13B 0.0238(19) 0.0235(18) 0.035(2) -0.0053(16) -0.0086(16) 0.0020(15)
C14B 0.026(2) 0.034(2) 0.043(2) -0.0005(18) -0.0040(17) -0.0106(16)
C15B 0.029(2) 0.040(2) 0.029(2) -0.0002(17) 0.0069(16) -0.0077(17)
C16B 0.0240(18) 0.0210(17) 0.0258(19) -0.0010(15) 0.0024(15) -0.0014(14)
N1S1 0.0239(15) 0.0266(15) 0.0224(15) -0.0027(13) 0.0017(12) 0.0001(13)
C1S1 0.045(3) 0.027(2) 0.048(3) -0.0068(18) -0.010(2) -0.0017(18)
C1S2 0.040(2) 0.041(2) 0.029(2) 0.0071(17) -0.0028(17) 0.0083(17)
C1S3 0.031(2) 0.060(3) 0.025(2) -0.0034(18) 0.0092(16) -0.0019(18)
C1S4 0.0242(19) 0.036(2) 0.034(2) -0.0050(17) 0.0023(15) 0.0037(16)
O2S 0.078(3) 0.052(2) 0.045(2) -0.0055(16) -0.0208(18) 0.0186(17)
C2S 0.047(3) 0.046(3) 0.042(3) 0.006(2) -0.005(2) 0.001(2)
O1W 0.0455(18) 0.061(2) 0.0329(17) -0.0020(16) -0.0128(14) 0.0082(17)

loop_
_atom_type_symbol
_atom_type_description
_atom_type_scat_dispersion_real
_atom_type_scat_dispersion_imag
_atom_type_scat_source
C C 0.0033 0.0016 'International Tables Vol C Tables 4.2.6.8 and 6.1.1.4'
H H 0.0000 0.0000 'International Tables Vol C Tables 4.2.6.8 and 6.1.1.4'
N N 0.0061 0.0033 'International Tables Vol C Tables 4.2.6.8 and 6.1.1.4'
O O 0.0106 0.0060 'International Tables Vol C Tables 4.2.6.8 and 6.1.1.4'
Sm Sm -0.1638 3.4418 'International Tables Vol C Tables 4.2.6.8 and 6.1.1.4'

loop_
_geom_angle_atom_site_label_1
_geom_angle_atom_site_label_2
_geom_angle_atom_site_label_3
_geom_angle
_geom_angle_site_symmetry_1
_geom_angle_site_symmetry_3
_geom_angle_publ_flag
O7A Sm1 O2B 135.60(7) . . ?
O7A Sm1 O7B 66.70(8) . . ?
O2B Sm1 O7B 126.66(8) . . ?
O7A Sm1 O6B 130.50(8) . . ?
O2B Sm1 O6B 82.40(8) . . ?
O7B Sm1 O6B 64.39(8) . . ?
O7A Sm1 O2A 130.53(8) . . ?
O2B Sm1 O2A 73.46(8) . . ?
O7B Sm1 O2A 135.61(8) . . ?
O6B Sm1 O2A 83.19(8) . . ?
O7A Sm1 O6A 64.61(7) . . ?
O2B Sm1 O6A 86.13(8) . . ?
O7B Sm1 O6A 130.85(8) . . ?
O6B Sm1 O6A 164.76(8) . . ?
O2A Sm1 O6A 83.96(8) . . ?
O7A Sm1 O1A 82.24(8) . . ?
O2B Sm1 O1A 136.48(8) . . ?
O7B Sm1 O1A 82.94(8) . . ?
O6B Sm1 O1A 84.82(8) . . ?
O2A Sm1 O1A 63.80(8) . . ?
O6A Sm1 O1A 96.79(8) . . ?
O7A Sm1 O1B 78.77(8) . . ?
O2B Sm1 O1B 63.89(7) . . ?
O7B Sm1 O1B 82.76(8) . . ?
O6B Sm1 O1B 101.92(8) . . ?
O2A Sm1 O1B 135.67(8) . . ?
O6A Sm1 O1B 81.78(8) . . ?
O1A Sm1 O1B 159.60(8) . . ?
N1A O1A Sm1 119.94(19) . . ?
C1A O2A Sm1 122.3(2) . . ?
C8A O4A C9A 112.3(3) . . ?
C16A O6A Sm1 120.3(2) . . ?
N4A O7A Sm1 120.47(17) . . ?
O1A N1A C5A 121.1(3) . . ?
O1A N1A C1A 115.8(3) . . ?
C5A N1A C1A 123.0(3) . . ?
C6A N2A C7A 121.0(3) . . ?
C11A N3A C10A 121.0(3) . . ?
O7A N4A C12A 120.7(3) . . ?
O7A N4A C16A 115.8(3) . . ?
C12A N4A C16A 123.4(3) . . ?
O2A C1A N1A 117.8(3) . . ?
O2A C1A C2A 125.6(4) . . ?
N1A C1A C2A 116.6(3) . . ?
C3A C2A C1A 120.7(4) . . ?
C2A C3A C4A 120.3(4) . . ?
C5A C4A C3A 120.2(4) . . ?
C4A C5A N1A 119.1(4) . . ?
C4A C5A C6A 118.8(4) . . ?
N1A C5A C6A 122.1(3) . . ?
O3A C6A N2A 122.2(4) . . ?
O3A C6A C5A 118.7(4) . . ?
N2A C6A C5A 119.1(3) . . ?
N2A C7A C8A 112.5(3) . . ?
O4A C8A C7A 109.0(3) . . ?
O4A C9A C10A 109.2(3) . . ?
N3A C10A C9A 110.7(3) . . ?
O5A C11A N3A 123.1(3) . . ?
O5A C11A C12A 118.9(3) . . ?
N3A C11A C12A 117.8(3) . . ?
C13A C12A N4A 119.7(3) . . ?
C13A C12A C11A 117.8(3) . . ?
N4A C12A C11A 122.1(3) . . ?
C12A C13A C14A 119.3(3) . . ?
C15A C14A C13A 120.6(3) . . ?
C14A C15A C16A 121.4(3) . . ?
O6A C16A N4A 117.7(3) . . ?
O6A C16A C15A 126.8(3) . . ?
N4A C16A C15A 115.5(3) . . ?
N1B O1B Sm1 119.11(17) . . ?
C1B O2B Sm1 123.8(2) . . ?
C8B O4B C9B 111.4(3) . . ?
C16B O6B Sm1 121.2(2) . . ?
N4B O7B Sm1 119.96(17) . . ?
O1B N1B C5B 121.4(3) . . ?
O1B N1B C1B 115.4(3) . . ?
C5B N1B C1B 123.2(3) . . ?
C6B N2B C7B 120.4(3) . . ?
C11B N3B C10B 120.7(3) . . ?
O7B N4B C12B 120.4(3) . . ?
O7B N4B C16B 115.9(3) . . ?
C12B N4B C16B 123.7(3) . . ?
O2B C1B N1B 117.0(3) . . ?
O2B C1B C2B 126.7(3) . . ?
N1B C1B C2B 116.3(3) . . ?
C3B C2B C1B 121.4(3) . . ?
C2B C3B C4B 119.8(3) . . ?
C5B C4B C3B 120.6(3) . . ?
C4B C5B N1B 118.5(3) . . ?
C4B C5B C6B 118.8(3) . . ?
N1B C5B C6B 122.7(3) . . ?
O3B C6B N2B 122.4(3) . . ?
O3B C6B C5B 118.3(3) . . ?
N2B C6B C5B 119.3(3) . . ?
N2B C7B C8B 111.7(3) . . ?
O4B C8B C7B 109.3(3) . . ?
O4B C9B C10B 109.0(3) . . ?
N3B C10B C9B 111.2(3) . . ?
O5B C11B N3B 123.4(4) . . ?
O5B C11B C12B 117.8(3) . . ?
N3B C11B C12B 118.7(3) . . ?
N4B C12B C13B 118.5(3) . . ?
N4B C12B C11B 122.4(3) . . ?
C13B C12B C11B 118.6(3) . . ?
C12B C13B C14B 120.0(3) . . ?
C15B C14B C13B 120.7(3) . . ?
C14B C15B C16B 121.1(4) . . ?
O6B C16B N4B 117.8(3) . . ?
O6B C16B C15B 126.2(3) . . ?
N4B C16B C15B 115.9(3) . . ?
C1S1 N1S1 C1S2 109.0(3) . . ?
C1S1 N1S1 C1S4 110.0(3) . . ?
C1S2 N1S1 C1S4 109.8(3) . . ?
C1S1 N1S1 C1S3 109.4(3) . . ?
C1S2 N1S1 C1S3 109.4(3) . . ?
C1S4 N1S1 C1S3 109.2(3) . . ?

loop_
_geom_bond_atom_site_label_1
_geom_bond_atom_site_label_2
_geom_bond_distance
_geom_bond_site_symmetry_2
_geom_bond_publ_flag
Sm1 O7A 2.368(2) . ?
Sm1 O2B 2.381(2) . ?
Sm1 O7B 2.394(2) . ?
Sm1 O6B 2.421(2) . ?
Sm1 O2A 2.423(2) . ?
Sm1 O6A 2.426(2) . ?
Sm1 O1A 2.429(2) . ?
Sm1 O1B 2.435(2) . ?
O1A N1A 1.354(3) . ?
O2A C1A 1.274(4) . ?
O3A C6A 1.241(4) . ?
O4A C8A 1.428(4) . ?
O4A C9A 1.428(4) . ?
O5A C11A 1.224(4) . ?
O6A C16A 1.267(4) . ?
O7A N4A 1.345(3) . ?
N1A C5A 1.376(4) . ?
N1A C1A 1.378(5) . ?
N2A C6A 1.330(5) . ?
N2A C7A 1.459(5) . ?
N3A C11A 1.335(4) . ?
N3A C10A 1.454(4) . ?
N4A C12A 1.371(4) . ?
N4A C16A 1.386(4) . ?
C1A C2A 1.409(5) . ?
C2A C3A 1.370(6) . ?
C3A C4A 1.384(6) . ?
C4A C5A 1.361(5) . ?
C5A C6A 1.499(6) . ?
C7A C8A 1.493(6) . ?
C9A C10A 1.489(5) . ?
C11A C12A 1.512(5) . ?
C12A C13A 1.360(5) . ?
C13A C14A 1.395(5) . ?
C14A C15A 1.362(5) . ?
C15A C16A 1.414(5) . ?
O1B N1B 1.356(3) . ?
O2B C1B 1.267(4) . ?
O3B C6B 1.231(4) . ?
O4B C8B 1.417(4) . ?
O4B C9B 1.429(4) . ?
O5B C11B 1.249(4) . ?
O6B C16B 1.267(4) . ?
O7B N4B 1.351(3) . ?
N1B C5B 1.375(4) . ?
N1B C1B 1.391(4) . ?
N2B C6B 1.328(5) . ?
N2B C7B 1.452(4) . ?
N3B C11B 1.327(5) . ?
N3B C10B 1.466(5) . ?
N4B C12B 1.371(4) . ?
N4B C16B 1.382(4) . ?
C1B C2B 1.404(5) . ?
C2B C3B 1.366(5) . ?
C3B C4B 1.393(5) . ?
C4B C5B 1.367(5) . ?
C5B C6B 1.508(5) . ?
C7B C8B 1.499(5) . ?
C9B C10B 1.502(5) . ?
C11B C12B 1.500(5) . ?
C12B C13B 1.376(5) . ?
C13B C14B 1.378(5) . ?
C14B C15B 1.365(5) . ?
C15B C16B 1.411(5) . ?
N1S1 C1S1 1.484(5) . ?
N1S1 C1S2 1.485(5) . ?
N1S1 C1S4 1.494(4) . ?
N1S1 C1S3 1.495(4) . ?
O2S C2S 1.410(5) . ?
